data_7042914
loop_
_publ_author_name
'Klongdee, Fatima'
'Boonmak, Jaursup'
'Youngme, Sujittra'

_publ_section_title
;
 Anion-dependent self-assembly of copper coordination polymers based on
 pyrazole-3,5-dicarboxylate and 1,2-di(4-pyridyl)ethylene.
;
_journal_issue 14
_journal_name_full 'Dalton transactions (Cambridge, England : 2003)'
_journal_page_first 4806
_journal_page_last 4815
_journal_paper_doi 10.1039/c7dt00406k
_journal_volume 46
_journal_year 2017
_chemical_formula_sum 'C29 H21 Cu2 N7 O7'
_chemical_formula_weight 706.61
_chemical_name_common 'Poly{bis(mu-1,2-di(4-pyridyl)ethylene)-mu5-pyrazole-3,5-dicarboxylato)dicopper(II) nitrate}'
_space_group_crystal_system orthorhombic
_space_group_IT_number 62
_space_group_name_Hall '-P 2ac 2n'
_space_group_name_H-M_alt 'P n m a'
_symmetry_space_group_name_Hall '-P 2ac 2n'
_symmetry_space_group_name_H-M 'P n m a'
_atom_sites_solution_hydrogens geom
_audit_creation_method SHELXL-2014/7
_audit_update_record
;
2016-12-14 deposited with the CCDC.
2017-03-15 downloaded from the CCDC.
;
_cell_angle_alpha 90
_cell_angle_beta 90
_cell_angle_gamma 90
_cell_formula_units_Z 4
_cell_length_a 12.4115(7)
_cell_length_b 26.8057(16)
_cell_length_c 8.4121(5)
_cell_measurement_reflns_used 4859
_cell_measurement_temperature 100(2)
_cell_measurement_theta_max 27.708
_cell_measurement_theta_min 2.9255
_cell_volume 2798.7(3)
_computing_cell_refinement 'SAINT v8.34A (Bruker, 2013)'
_computing_data_collection BrukerAPEX2
_computing_data_reduction 'SAINT v8.34A (Bruker, 2013)'
_computing_molecular_graphics SHELXL
_computing_publication_material SHELXL
_computing_structure_refinement 'SHELXL-2014/7 (Sheldrick, 2014)'
_computing_structure_solution 'SHELXL-2014/7 (Sheldrick, 2014)'
_diffrn_ambient_temperature 100(2)
_diffrn_measured_fraction_theta_full 0.997
_diffrn_measured_fraction_theta_max 0.998
_diffrn_measurement_device_type
;
Bruker D8 QUEST PHOTON 100
;
_diffrn_measurement_method '\fand\w scans'
_diffrn_radiation_type MoK\a
_diffrn_radiation_wavelength 0.71073
_diffrn_reflns_av_R_equivalents 0.0895
_diffrn_reflns_av_unetI/netI 0.0612
_diffrn_reflns_Laue_measured_fraction_full 0.997
_diffrn_reflns_Laue_measured_fraction_max 0.998
_diffrn_reflns_limit_h_max 13
_diffrn_reflns_limit_h_min -15
_diffrn_reflns_limit_k_max 34
_diffrn_reflns_limit_k_min -30
_diffrn_reflns_limit_l_max 10
_diffrn_reflns_limit_l_min -10
_diffrn_reflns_number 26502
_diffrn_reflns_point_group_measured_fraction_full 0.997
_diffrn_reflns_point_group_measured_fraction_max 0.998
_diffrn_reflns_theta_full 25.242
_diffrn_reflns_theta_max 27.103
_diffrn_reflns_theta_min 2.925
_diffrn_source 'fine-focus sealed tube'
_exptl_absorpt_coefficient_mu 1.582
_exptl_absorpt_correction_T_max 0.7457
_exptl_absorpt_correction_T_min 0.6929
_exptl_absorpt_correction_type multi-scan
_exptl_absorpt_process_details 'SADABS 2014/5'
_exptl_crystal_colour blue
_exptl_crystal_density_diffrn 1.677
_exptl_crystal_description block
_exptl_crystal_F_000 1432
_exptl_crystal_size_max 0.090
_exptl_crystal_size_mid 0.060
_exptl_crystal_size_min 0.040
_refine_diff_density_max 0.650
_refine_diff_density_min -0.755
_refine_diff_density_rms 0.119
_refine_ls_extinction_method none
_refine_ls_goodness_of_fit_ref 1.129
_refine_ls_hydrogen_treatment constr
_refine_ls_matrix_type full
_refine_ls_number_parameters 242
_refine_ls_number_reflns 3145
_refine_ls_number_restraints 221
_refine_ls_restrained_S_all 1.109
_refine_ls_R_factor_all 0.0810
_refine_ls_R_factor_gt 0.0511
_refine_ls_shift/su_max 0.000
_refine_ls_shift/su_mean 0.000
_refine_ls_structure_factor_coef Fsqd
_refine_ls_weighting_details 'w=1/[\s^2^(Fo^2^)+12.2555P] where P=(Fo^2^+2Fc^2^)/3'
_refine_ls_weighting_scheme calc
_refine_ls_wR_factor_gt 0.0926
_refine_ls_wR_factor_ref 0.1004
_reflns_Friedel_coverage 0.000
_reflns_number_gt 2409
_reflns_number_total 3145
_reflns_threshold_expression 'I > 2\s(I)'
_cod_data_source_file c7dt00406k2.cif
_cod_data_source_block compound1
_cod_database_code 7042914
_shelx_shelxl_version_number 2014/7
_shelx_space_group_comment
;
The symmetry employed for this shelxl refinement is uniquely defined
by the following loop, which should always be used as a source of
symmetry information in preference to the above space-group names.
They are only intended as comments.
;
_shelx_estimated_absorpt_t_min 0.871
_shelx_estimated_absorpt_t_max 0.939

loop_
_space_group_symop_operation_xyz
'x, y, z'
'-x+1/2, -y, z+1/2'
'-x, y+1/2, -z'
'x+1/2, -y+1/2, -z+1/2'
'-x, -y, -z'
'x-1/2, y, -z-1/2'
'x, -y-1/2, z'
'-x-1/2, y-1/2, z-1/2'

loop_
_atom_site_label
_atom_site_type_symbol
_atom_site_fract_x
_atom_site_fract_y
_atom_site_fract_z
_atom_site_U_iso_or_equiv
_atom_site_adp_type
_atom_site_occupancy
_atom_site_site_symmetry_order
_atom_site_calc_flag
_atom_site_refinement_flags_posn
_atom_site_refinement_flags_adp
_atom_site_refinement_flags_occupancy
_atom_site_disorder_assembly
_atom_site_disorder_group
Cu1 Cu 0.34135(5) 0.2500 0.54113(8) 0.00627(17) Uani 1 2 d S T P . .
Cu2 Cu 0.63919(5) 0.2500 0.38829(8) 0.00624(16) Uani 1 2 d S T P . .
O1 O 0.4444(3) 0.2500 0.3663(4) 0.0104(8) Uani 1 2 d S TU P . .
O2 O 0.3202(3) 0.2500 0.1731(5) 0.0184(9) Uani 1 2 d S TU P . .
O3 O 0.7678(3) 0.2500 -0.2584(4) 0.0062(7) Uani 1 2 d S TU P . .
O4 O 0.6062(3) 0.2500 -0.3802(4) 0.0089(8) Uani 1 2 d S TU P . .
N1 N 0.3568(2) 0.32467(12) 0.5633(4) 0.0120(7) Uani 1 1 d . U . . .
N2 N 0.3489(2) 0.67470(12) 0.6047(4) 0.0104(7) Uani 1 1 d . U . . .
N3 N 0.6081(3) 0.2500 0.1573(5) 0.0078(9) Uani 1 2 d S TU P . .
N4 N 0.6733(3) 0.2500 0.0314(5) 0.0065(8) Uani 1 2 d S TU P . .
C1 C 0.4339(3) 0.34511(15) 0.6522(5) 0.0134(8) Uani 1 1 d . U . . .
H1 H 0.4847 0.3237 0.7022 0.016 Uiso 1 1 calc R U . . .
C2 C 0.4435(3) 0.39586(14) 0.6749(5) 0.0135(8) Uani 1 1 d . U . . .
H2 H 0.5000 0.4087 0.7392 0.016 Uiso 1 1 calc R U . . .
C3 C 0.3707(4) 0.42830(15) 0.6041(5) 0.0182(9) Uani 1 1 d . U . . .
C4 C 0.2901(4) 0.40684(16) 0.5112(6) 0.0362(13) Uani 1 1 d . U . . .
H4 H 0.2382 0.4273 0.4600 0.043 Uiso 1 1 calc R U . . .
C5 C 0.2862(4) 0.35575(16) 0.4941(6) 0.0305(11) Uani 1 1 d . U . . .
H5 H 0.2308 0.3418 0.4300 0.037 Uiso 1 1 calc R U . . .
C6 C 0.3827(3) 0.48240(15) 0.6251(5) 0.0187(9) Uani 1 1 d . U . . .
H6 H 0.4447 0.4939 0.6801 0.022 Uiso 1 1 calc R U . . .
C7 C 0.3138(4) 0.51642(16) 0.5735(6) 0.0295(11) Uani 1 1 d . U . . .
H7 H 0.2509 0.5047 0.5213 0.035 Uiso 1 1 calc R U . . .
C8 C 0.4176(3) 0.64405(14) 0.6794(5) 0.0116(8) Uani 1 1 d . U . . .
H8 H 0.4748 0.6584 0.7387 0.014 Uiso 1 1 calc R U . . .
C9 C 0.4098(3) 0.59299(15) 0.6748(5) 0.0144(8) Uani 1 1 d . U . . .
H9 H 0.4610 0.5730 0.7292 0.017 Uiso 1 1 calc R U . . .
C10 C 0.3260(4) 0.57071(15) 0.5897(5) 0.0213(9) Uani 1 1 d . U . . .
C11 C 0.2534(4) 0.60272(16) 0.5144(6) 0.0277(11) Uani 1 1 d . U . . .
H11 H 0.1943 0.5894 0.4565 0.033 Uiso 1 1 calc R U . . .
C12 C 0.2674(3) 0.65387(15) 0.5238(5) 0.0203(9) Uani 1 1 d . U . . .
H12 H 0.2175 0.6750 0.4710 0.024 Uiso 1 1 calc R U . . .
C13 C 0.5032(4) 0.2500 0.1030(7) 0.0065(10) Uani 1 2 d S TU P . .
C14 C 0.5018(4) 0.2500 -0.0615(6) 0.0080(11) Uani 1 2 d S TU P . .
H14 H 0.4411 0.2500 -0.1302 0.010 Uiso 1 2 calc R U P . .
C15 C 0.6096(4) 0.2500 -0.1021(7) 0.0077(10) Uani 1 2 d S TU P . .
C16 C 0.4152(4) 0.2500 0.2199(6) 0.0085(11) Uani 1 2 d S TU P . .
C17 C 0.6657(4) 0.2500 -0.2554(7) 0.0080(10) Uani 1 2 d S TU P . .
N5 N 0.5190(8) 0.5027(3) 0.9629(11) 0.026(2) Uani 0.5 1 d D . P A -1
O5 O 0.5819(6) 0.5130(4) 0.8544(11) 0.067(3) Uani 0.5 1 d D . P A -1
O6 O 0.5011(15) 0.4586(4) 0.9986(19) 0.068(7) Uani 0.5 1 d D . P A -1
O7 O 0.4587(14) 0.5357(5) 1.016(2) 0.064(6) Uani 0.5 1 d D . P A -1

loop_
_atom_site_aniso_label
_atom_site_aniso_U_11
_atom_site_aniso_U_22
_atom_site_aniso_U_33
_atom_site_aniso_U_23
_atom_site_aniso_U_13
_atom_site_aniso_U_12
Cu1 0.0067(3) 0.0041(3) 0.0080(4) 0.000 0.0019(3) 0.000
Cu2 0.0081(3) 0.0048(3) 0.0058(3) 0.000 0.0002(3) 0.000
O1 0.0107(17) 0.0120(19) 0.009(2) 0.000 0.0004(16) 0.000
O2 0.0033(17) 0.037(3) 0.014(2) 0.000 -0.0022(15) 0.000
O3 0.0045(16) 0.0035(17) 0.011(2) 0.000 0.0022(14) 0.000
O4 0.0080(17) 0.013(2) 0.0052(19) 0.000 -0.0035(15) 0.000
N1 0.0160(16) 0.0100(16) 0.0098(17) -0.0005(13) 0.0020(14) -0.0018(13)
N2 0.0147(16) 0.0082(16) 0.0082(16) 0.0004(13) 0.0022(14) -0.0024(12)
N3 0.0057(19) 0.007(2) 0.011(2) 0.000 -0.0007(16) 0.000
N4 0.0068(19) 0.007(2) 0.006(2) 0.000 0.0022(17) 0.000
C1 0.0100(17) 0.015(2) 0.016(2) -0.0018(17) 0.0005(15) -0.0001(15)
C2 0.0122(18) 0.0095(19) 0.019(2) -0.0018(16) 0.0003(16) -0.0036(15)
C3 0.031(2) 0.0088(18) 0.015(2) 0.0006(16) 0.0001(18) -0.0063(17)
C4 0.057(3) 0.009(2) 0.043(3) 0.003(2) -0.036(2) 0.002(2)
C5 0.044(3) 0.012(2) 0.035(3) 0.001(2) -0.028(2) -0.0020(19)
C6 0.029(2) 0.0095(18) 0.017(2) -0.0034(17) -0.0005(18) -0.0050(17)
C7 0.047(3) 0.011(2) 0.031(3) -0.001(2) -0.020(2) -0.0078(19)
C8 0.0126(18) 0.0088(19) 0.013(2) -0.0019(16) 0.0046(15) 0.0000(15)
C9 0.0169(19) 0.0119(19) 0.014(2) -0.0017(17) 0.0020(16) 0.0026(16)
C10 0.033(2) 0.0096(19) 0.021(2) 0.0033(17) -0.0082(19) -0.0048(17)
C11 0.040(2) 0.012(2) 0.031(3) 0.004(2) -0.021(2) -0.0095(18)
C12 0.029(2) 0.0108(19) 0.021(2) 0.0010(18) -0.0109(19) -0.0033(17)
C13 0.005(2) 0.004(2) 0.011(2) 0.000 -0.0031(19) 0.000
C14 0.006(2) 0.010(3) 0.008(3) 0.000 0.0004(19) 0.000
C15 0.010(2) 0.008(2) 0.005(2) 0.000 0.0003(19) 0.000
C16 0.012(2) 0.003(2) 0.011(3) 0.000 0.000(2) 0.000
C17 0.012(2) 0.004(2) 0.008(2) 0.000 0.002(2) 0.000
N5 0.029(7) 0.027(5) 0.020(8) -0.014(6) -0.009(5) -0.001(5)
O5 0.026(4) 0.113(9) 0.062(7) 0.015(6) -0.009(4) -0.003(5)
O6 0.134(16) 0.022(7) 0.049(8) 0.021(6) -0.067(9) -0.017(8)
O7 0.070(9) 0.046(11) 0.077(10) -0.043(7) -0.032(7) 0.021(7)

loop_
_atom_type_symbol
_atom_type_description
_atom_type_scat_dispersion_real
_atom_type_scat_dispersion_imag
_atom_type_scat_source
C C 0.0033 0.0016 'International Tables Vol C Tables 4.2.6.8 and 6.1.1.4'
H H 0.0000 0.0000 'International Tables Vol C Tables 4.2.6.8 and 6.1.1.4'
N N 0.0061 0.0033 'International Tables Vol C Tables 4.2.6.8 and 6.1.1.4'
O O 0.0106 0.0060 'International Tables Vol C Tables 4.2.6.8 and 6.1.1.4'
Cu Cu 0.3201 1.2651 'International Tables Vol C Tables 4.2.6.8 and 6.1.1.4'

loop_
_geom_angle_atom_site_label_1
_geom_angle_atom_site_label_2
_geom_angle_atom_site_label_3
_geom_angle
_geom_angle_site_symmetry_1
_geom_angle_site_symmetry_3
O1 Cu1 N1 90.44(9) . 7_565
O1 Cu1 N1 90.44(9) . .
N1 Cu1 N1 164.79(18) 7_565 .
O1 Cu1 O3 165.54(14) . 6_556
N1 Cu1 O3 87.68(9) 7_565 6_556
N1 Cu1 O3 87.68(9) . 6_556
O1 Cu1 N4 114.71(16) . 6_556
N1 Cu1 N4 96.71(9) 7_565 6_556
N1 Cu1 N4 96.71(9) . 6_556
O3 Cu1 N4 79.75(15) 6_556 6_556
N3 Cu2 O4 156.89(15) . 1_556
N3 Cu2 N2 92.44(9) . 5_666
O4 Cu2 N2 89.23(9) 1_556 5_666
N3 Cu2 N2 92.44(9) . 3_646
O4 Cu2 N2 89.23(9) 1_556 3_646
N2 Cu2 N2 171.00(18) 5_666 3_646
N3 Cu2 O2 88.30(16) . 6_656
O4 Cu2 O2 114.81(14) 1_556 6_656
N2 Cu2 O2 86.30(9) 5_666 6_656
N2 Cu2 O2 86.30(9) 3_646 6_656
N3 Cu2 O1 74.38(15) . .
O4 Cu2 O1 82.51(13) 1_556 .
N2 Cu2 O1 94.30(9) 5_666 .
N2 Cu2 O1 94.30(9) 3_646 .
O2 Cu2 O1 162.68(14) 6_656 .
C16 O1 Cu1 122.6(3) . .
C16 O1 Cu2 110.8(3) . .
Cu1 O1 Cu2 126.63(18) . .
C16 O2 Cu2 174.5(4) . 6_556
C17 O3 Cu1 115.4(3) . 6_656
C17 O4 Cu2 133.0(3) . 1_554
C1 N1 C5 117.2(4) . .
C1 N1 Cu1 121.8(3) . .
C5 N1 Cu1 120.9(3) . .
C8 N2 C12 117.5(3) . .
C8 N2 Cu2 123.5(3) . 5_666
C12 N2 Cu2 119.0(3) . 5_666
N4 N3 C13 108.1(4) . .
N4 N3 Cu2 131.4(3) . .
C13 N3 Cu2 120.6(4) . .
N3 N4 C15 107.4(4) . .
N3 N4 Cu1 143.7(3) . 6_656
C15 N4 Cu1 108.9(3) . 6_656
N1 C1 C2 123.0(4) . .
N1 C1 H1 118.5 . .
C2 C1 H1 118.5 . .
C1 C2 C3 120.2(4) . .
C1 C2 H2 119.9 . .
C3 C2 H2 119.9 . .
C2 C3 C4 116.7(4) . .
C2 C3 C6 120.1(4) . .
C4 C3 C6 123.2(4) . .
C5 C4 C3 119.6(4) . .
C5 C4 H4 120.2 . .
C3 C4 H4 120.2 . .
N1 C5 C4 123.3(4) . .
N1 C5 H5 118.3 . .
C4 C5 H5 118.3 . .
C7 C6 C3 125.2(4) . .
C7 C6 H6 117.4 . .
C3 C6 H6 117.4 . .
C6 C7 C10 125.9(4) . .
C6 C7 H7 117.1 . .
C10 C7 H7 117.1 . .
N2 C8 C9 123.6(4) . .
N2 C8 H8 118.2 . .
C9 C8 H8 118.2 . .
C8 C9 C10 119.6(4) . .
C8 C9 H9 120.2 . .
C10 C9 H9 120.2 . .
C11 C10 C9 116.8(4) . .
C11 C10 C7 120.0(4) . .
C9 C10 C7 123.2(4) . .
C12 C11 C10 120.1(4) . .
C12 C11 H11 120.0 . .
C10 C11 H11 120.0 . .
N2 C12 C11 122.4(4) . .
N2 C12 H12 118.8 . .
C11 C12 H12 118.8 . .
N3 C13 C14 110.0(4) . .
N3 C13 C16 118.7(5) . .
C14 C13 C16 131.3(5) . .
C15 C14 C13 103.6(5) . .
C15 C14 H14 128.2 . .
C13 C14 H14 128.2 . .
N4 C15 C14 110.8(5) . .
N4 C15 C17 116.5(4) . .
C14 C15 C17 132.7(5) . .
O2 C16 O1 124.9(5) . .
O2 C16 C13 119.5(5) . .
O1 C16 C13 115.6(4) . .
O3 C17 O4 123.9(5) . .
O3 C17 C15 119.5(5) . .
O4 C17 C15 116.5(4) . .
O5 N5 O6 120.5(10) . .
O5 N5 O7 119.2(11) . .
O6 N5 O7 118.9(12) . .

loop_
_geom_bond_atom_site_label_1
_geom_bond_atom_site_label_2
_geom_bond_distance
_geom_bond_site_symmetry_2
Cu1 O1 1.949(4) .
Cu1 N1 2.019(3) 7_565
Cu1 N1 2.019(3) .
Cu1 O3 2.043(4) 6_556
Cu1 N4 2.173(4) 6_556
Cu2 N3 1.981(5) .
Cu2 O4 1.990(4) 1_556
Cu2 N2 2.025(3) 5_666
Cu2 N2 2.025(3) 3_646
Cu2 O2 2.305(4) 6_656
Cu2 O1 2.425(4) .
O1 C16 1.284(7) .
O2 C16 1.243(6) .
O2 Cu2 2.305(4) 6_556
O3 C17 1.267(6) .
O3 Cu1 2.043(4) 6_656
O4 C17 1.284(6) .
O4 Cu2 1.990(4) 1_554
N1 C1 1.333(5) .
N1 C5 1.341(5) .
N2 C8 1.340(5) .
N2 C12 1.341(5) .
N2 Cu2 2.025(3) 5_666
N3 N4 1.333(6) .
N3 C13 1.380(6) .
N4 C15 1.373(7) .
N4 Cu1 2.173(4) 6_656
C1 C2 1.379(6) .
C1 H1 0.9500 .
C2 C3 1.388(6) .
C2 H2 0.9500 .
C3 C4 1.393(6) .
C3 C6 1.468(5) .
C4 C5 1.378(6) .
C4 H4 0.9500 .
C5 H5 0.9500 .
C6 C7 1.323(6) .
C6 H6 0.9500 .
C7 C10 1.469(6) .
C7 H7 0.9500 .
C8 C9 1.373(5) .
C8 H8 0.9500 .
C9 C10 1.397(6) .
C9 H9 0.9500 .
C10 C11 1.396(6) .
C11 C12 1.384(6) .
C11 H11 0.9500 .
C12 H12 0.9500 .
C13 C14 1.384(8) .
C13 C16 1.470(7) .
C14 C15 1.381(7) .
C14 H14 0.9500 .
C15 C17 1.465(8) .
N5 O5 1.232(8) .
N5 O6 1.240(10) .
N5 O7 1.243(10) .

loop_
_geom_torsion_atom_site_label_1
_geom_torsion_atom_site_label_2
_geom_torsion_atom_site_label_3
_geom_torsion_atom_site_label_4
_geom_torsion
_geom_torsion_site_symmetry_1
_geom_torsion_site_symmetry_4
C13 N3 N4 C15 0.000(0) . .
Cu2 N3 N4 C15 180.000(0) . .
C13 N3 N4 Cu1 180.0 . 6_656
Cu2 N3 N4 Cu1 0.000(0) . 6_656
C5 N1 C1 C2 0.1(6) . .
Cu1 N1 C1 C2 -177.1(3) . .
N1 C1 C2 C3 0.1(6) . .
C1 C2 C3 C4 -0.1(6) . .
C1 C2 C3 C6 -178.4(4) . .
C2 C3 C4 C5 0.0(8) . .
C6 C3 C4 C5 178.2(5) . .
C1 N1 C5 C4 -0.2(7) . .
Cu1 N1 C5 C4 177.0(4) . .
C3 C4 C5 N1 0.2(9) . .
C2 C3 C6 C7 -174.6(5) . .
C4 C3 C6 C7 7.2(8) . .
C3 C6 C7 C10 -178.2(4) . .
C12 N2 C8 C9 1.2(6) . .
Cu2 N2 C8 C9 -180.0(3) 5_666 .
N2 C8 C9 C10 -0.5(6) . .
C8 C9 C10 C11 -0.6(6) . .
C8 C9 C10 C7 177.6(4) . .
C6 C7 C10 C11 172.8(5) . .
C6 C7 C10 C9 -5.4(8) . .
C9 C10 C11 C12 1.1(7) . .
C7 C10 C11 C12 -177.2(5) . .
C8 N2 C12 C11 -0.6(6) . .
Cu2 N2 C12 C11 -179.5(4) 5_666 .
C10 C11 C12 N2 -0.5(8) . .
N4 N3 C13 C14 0.000(0) . .
Cu2 N3 C13 C14 180.000(0) . .
N4 N3 C13 C16 180.000(0) . .
Cu2 N3 C13 C16 0.000(0) . .
N3 C13 C14 C15 0.000(0) . .
C16 C13 C14 C15 180.000(0) . .
N3 N4 C15 C14 0.000(0) . .
Cu1 N4 C15 C14 180.0 6_656 .
N3 N4 C15 C17 180.000(0) . .
Cu1 N4 C15 C17 0.000(0) 6_656 .
C13 C14 C15 N4 0.000(0) . .
C13 C14 C15 C17 180.000(0) . .
Cu1 O1 C16 O2 0.000(0) . .
Cu2 O1 C16 O2 180.000(0) . .
Cu1 O1 C16 C13 180.000(0) . .
Cu2 O1 C16 C13 0.000(0) . .
N3 C13 C16 O2 180.000(0) . .
C14 C13 C16 O2 0.000(0) . .
N3 C13 C16 O1 0.000(0) . .
C14 C13 C16 O1 180.000(0) . .
Cu1 O3 C17 O4 180.000(0) 6_656 .
Cu1 O3 C17 C15 0.000(0) 6_656 .
Cu2 O4 C17 O3 0.000(1) 1_554 .
Cu2 O4 C17 C15 180.000(0) 1_554 .
N4 C15 C17 O3 0.000(0) . .
C14 C15 C17 O3 180.000(0) . .
N4 C15 C17 O4 180.000(0) . .
C14 C15 C17 O4 0.000(0) . .
